data_4078411
loop_
_publ_author_name
'Roberts, Courtney C.'
'Barnett, Brandon R.'
'Green, David B.'
'Fritsch, Joseph M.'

_publ_section_title
;
 Synthesis and Structures of Tridentate Ketoiminate Zinc Complexes That
 Act Asl-Lactide Ring-Opening Polymerization Catalysts
;
_journal_issue 11
_journal_name_full Organometallics
_journal_page_first 4133
_journal_paper_doi 10.1021/om200865w
_journal_volume 31
_journal_year 2012
_chemical_formula_moiety 'C21 H33 N3 O Si2 Zn'
_chemical_formula_sum 'C21 H33 N3 O Si2 Zn'
_chemical_formula_weight 465.05
_chemical_name_systematic
; 
 ? 
;
_space_group_IT_number 2
_symmetry_cell_setting triclinic
_symmetry_space_group_name_Hall '-P 1'
_symmetry_space_group_name_H-M 'P -1'
_atom_sites_solution_hydrogens geom
_atom_sites_solution_primary direct
_atom_sites_solution_secondary difmap
_audit_creation_method SHELXL-97
_cell_angle_alpha 84.188(2)
_cell_angle_beta 70.629(2)
_cell_angle_gamma 77.106(2)
_cell_formula_units_Z 2
_cell_length_a 9.2547(19)
_cell_length_b 11.502(2)
_cell_length_c 12.095(3)
_cell_measurement_reflns_used 9943
_cell_measurement_temperature 100(2)
_cell_measurement_theta_max 29.18
_cell_measurement_theta_min 3.96
_cell_volume 1183.5(4)
_computing_cell_refinement 'Bruker SAINT'
_computing_data_collection 'Bruker APEX2'
_computing_data_reduction 'Bruker SAINT'
_computing_molecular_graphics 'Bruker SHELXTL'
_computing_publication_material 'Bruker SHELXTL'
_computing_structure_refinement 'SHELXL-97 (Sheldrick, 2008)'
_computing_structure_solution 'SHELXS-97 (Sheldrick, 2008)'
_diffrn_ambient_temperature 100(2)
_diffrn_measured_fraction_theta_full 0.980
_diffrn_measured_fraction_theta_max 0.961
_diffrn_measurement_device_type 'Bruker APEX-II CCD'
_diffrn_measurement_method '\f and \w scans'
_diffrn_radiation_monochromator graphite
_diffrn_radiation_source 'fine-focus sealed tube'
_diffrn_radiation_type MoK\a
_diffrn_radiation_wavelength 0.71073
_diffrn_reflns_av_R_equivalents 0.0677
_diffrn_reflns_av_sigmaI/netI 0.0848
_diffrn_reflns_limit_h_max 12
_diffrn_reflns_limit_h_min -12
_diffrn_reflns_limit_k_max 15
_diffrn_reflns_limit_k_min -15
_diffrn_reflns_limit_l_max 16
_diffrn_reflns_limit_l_min -16
_diffrn_reflns_number 13608
_diffrn_reflns_theta_full 26.00
_diffrn_reflns_theta_max 29.21
_diffrn_reflns_theta_min 3.77
_exptl_absorpt_coefficient_mu 1.155
_exptl_absorpt_correction_T_max 0.8191
_exptl_absorpt_correction_T_min 0.7528
_exptl_absorpt_correction_type multi-scan
_exptl_absorpt_process_details 'Sadabs (Bruker)'
_exptl_crystal_colour yellow
_exptl_crystal_density_diffrn 1.305
_exptl_crystal_density_method 'not measured'
_exptl_crystal_description block
_exptl_crystal_F_000 492
_exptl_crystal_size_max 0.22
_exptl_crystal_size_mid 0.20
_exptl_crystal_size_min 0.18
_refine_diff_density_max 1.453
_refine_diff_density_min -1.261
_refine_diff_density_rms 0.226
_refine_ls_extinction_method none
_refine_ls_goodness_of_fit_ref 1.033
_refine_ls_hydrogen_treatment constr
_refine_ls_matrix_type full
_refine_ls_number_parameters 262
_refine_ls_number_reflns 6166
_refine_ls_number_restraints 0
_refine_ls_restrained_S_all 1.033
_refine_ls_R_factor_all 0.0856
_refine_ls_R_factor_gt 0.0835
_refine_ls_shift/su_max 0.001
_refine_ls_shift/su_mean 0.000
_refine_ls_structure_factor_coef Fsqd
_refine_ls_weighting_details 'calc w=1/[\s^2^(Fo^2^)+(0.1720P)^2^+0.0000P] where P=(Fo^2^+2Fc^2^)/3'
_refine_ls_weighting_scheme calc
_refine_ls_wR_factor_gt 0.2115
_refine_ls_wR_factor_ref 0.2141
_reflns_number_gt 5607
_reflns_number_total 6166
_reflns_threshold_expression >2sigma(I)
_cod_data_source_file om200865w_si_002.cif
_cod_data_source_block 2a
_cod_depositor_comments
;
The following automatic conversions were performed:

'_symmetry_cell_setting' value 'Triclinic' changed to 'triclinic'
according to /home/saulius/struct/CIF-dictionaries/cif_core.dic
dictionary named 'cif_core.dic' version 2.4.1 from 2010-06-29.

Automatic conversion script
Id: cif_fix_values 1891 2012-01-12 08:04:46Z andrius 
;
_cod_original_cell_volume 1183.4(4)
_cod_original_sg_symbol_H-M P-1
_cod_database_code 4078411

loop_
_symmetry_equiv_pos_as_xyz
'x, y, z'
'-x, -y, -z'

loop_
_atom_site_label
_atom_site_type_symbol
_atom_site_fract_x
_atom_site_fract_y
_atom_site_fract_z
_atom_site_U_iso_or_equiv
_atom_site_adp_type
_atom_site_occupancy
_atom_site_symmetry_multiplicity
_atom_site_calc_flag
_atom_site_refinement_flags
Zn1 Zn -0.08888(3) 0.74206(2) 0.68162(2) 0.01307(15) Uani 1 1 d .
Si1 Si -0.22136(8) 0.80450(6) 0.94230(6) 0.01487(19) Uani 1 1 d .
Si2 Si 0.13132(8) 0.72659(6) 0.83308(6) 0.01442(19) Uani 1 1 d .
O1 O -0.3036(2) 0.81844(17) 0.68635(17) 0.0186(4) Uani 1 1 d .
N1 N 0.0066(3) 0.79865(18) 0.51346(19) 0.0145(4) Uani 1 1 d .
N2 N 0.0366(3) 0.57772(18) 0.60482(19) 0.0139(4) Uani 1 1 d .
N3 N -0.0558(3) 0.75248(19) 0.82894(19) 0.0147(4) Uani 1 1 d .
C1 C -0.3264(3) 0.9137(2) 0.6234(2) 0.0166(5) Uani 1 1 d .
C2 C -0.2201(3) 0.9503(2) 0.5220(3) 0.0201(5) Uani 1 1 d .
H2 H -0.2514 1.0271 0.4903 0.024 Uiso 1 1 calc R
C3 C -0.0694(3) 0.8850(2) 0.4604(2) 0.0170(5) Uani 1 1 d .
C4 C 0.1445(3) 0.7183(2) 0.4554(2) 0.0158(5) Uani 1 1 d .
C5 C 0.1551(3) 0.5990(2) 0.5061(2) 0.0148(5) Uani 1 1 d .
C6 C 0.0430(3) 0.4697(2) 0.6560(2) 0.0153(5) Uani 1 1 d .
C7 C 0.1701(3) 0.3739(2) 0.6088(2) 0.0186(5) Uani 1 1 d .
H7 H 0.1717 0.2967 0.6454 0.022 Uiso 1 1 calc R
C8 C 0.2890(3) 0.3931(2) 0.5117(2) 0.0186(5) Uani 1 1 d .
H8 H 0.3738 0.3293 0.4800 0.022 Uiso 1 1 calc R
C9 C 0.2870(3) 0.5087(2) 0.4571(2) 0.0175(5) Uani 1 1 d .
C10 C 0.4110(3) 0.5375(3) 0.3601(3) 0.0221(6) Uani 1 1 d .
H10 H 0.4991 0.4773 0.3251 0.027 Uiso 1 1 calc R
C11 C 0.4034(3) 0.6529(3) 0.3168(3) 0.0246(6) Uani 1 1 d .
H11 H 0.4888 0.6723 0.2536 0.029 Uiso 1 1 calc R
C12 C 0.2711(3) 0.7434(2) 0.3642(2) 0.0198(5) Uani 1 1 d .
H12 H 0.2694 0.8227 0.3329 0.024 Uiso 1 1 calc R
C13 C -0.0879(3) 0.4540(2) 0.7651(2) 0.0190(5) Uani 1 1 d .
H13A H -0.0890 0.5044 0.8261 0.028 Uiso 1 1 calc R
H13B H -0.0730 0.3702 0.7921 0.028 Uiso 1 1 calc R
H13C H -0.1874 0.4769 0.7487 0.028 Uiso 1 1 calc R
C14 C -0.0078(4) 0.9189(3) 0.3320(3) 0.0247(6) Uani 1 1 d .
H14A H 0.0587 0.9772 0.3218 0.037 Uiso 1 1 calc R
H14B H -0.0956 0.9539 0.3031 0.037 Uiso 1 1 calc R
H14C H 0.0536 0.8476 0.2879 0.037 Uiso 1 1 calc R
C15 C -0.4899(3) 0.9897(3) 0.6654(3) 0.0237(6) Uani 1 1 d .
H15A H -0.5656 0.9449 0.6597 0.036 Uiso 1 1 calc R
H15B H -0.4953 1.0629 0.6165 0.036 Uiso 1 1 calc R
H15C H -0.5146 1.0104 0.7472 0.036 Uiso 1 1 calc R
C16 C 0.1653(4) 0.8313(3) 0.9270(3) 0.0324(8) Uani 1 1 d .
H16A H 0.1088 0.9122 0.9161 0.049 Uiso 1 1 calc R
H16B H 0.2774 0.8306 0.9044 0.049 Uiso 1 1 calc R
H16C H 0.1273 0.8057 1.0095 0.049 Uiso 1 1 calc R
C17 C 0.1982(4) 0.5714(3) 0.8860(3) 0.0265(6) Uani 1 1 d .
H17A H 0.1228 0.5544 0.9615 0.040 Uiso 1 1 calc R
H17B H 0.3009 0.5645 0.8955 0.040 Uiso 1 1 calc R
H17C H 0.2059 0.5140 0.8286 0.040 Uiso 1 1 calc R
C18 C 0.2759(3) 0.7441(2) 0.6836(3) 0.0193(5) Uani 1 1 d .
H18A H 0.2823 0.6795 0.6342 0.029 Uiso 1 1 calc R
H18B H 0.3790 0.7408 0.6911 0.029 Uiso 1 1 calc R
H18C H 0.2417 0.8211 0.6478 0.029 Uiso 1 1 calc R
C19 C -0.2880(3) 0.9699(2) 0.9222(3) 0.0207(5) Uani 1 1 d .
H19A H -0.2010 1.0099 0.9112 0.031 Uiso 1 1 calc R
H19B H -0.3746 1.0004 0.9917 0.031 Uiso 1 1 calc R
H19C H -0.3232 0.9855 0.8531 0.031 Uiso 1 1 calc R
C20 C -0.3838(3) 0.7260(2) 0.9548(3) 0.0207(5) Uani 1 1 d .
H20A H -0.3993 0.7281 0.8783 0.031 Uiso 1 1 calc R
H20B H -0.4805 0.7660 1.0120 0.031 Uiso 1 1 calc R
H20C H -0.3565 0.6428 0.9807 0.031 Uiso 1 1 calc R
C21 C -0.1926(4) 0.7811(3) 1.0912(2) 0.0231(6) Uani 1 1 d .
H21A H -0.1413 0.6982 1.1005 0.035 Uiso 1 1 calc R
H21B H -0.2944 0.7985 1.1525 0.035 Uiso 1 1 calc R
H21C H -0.1271 0.8347 1.0977 0.035 Uiso 1 1 calc R

loop_
_atom_site_aniso_label
_atom_site_aniso_U_11
_atom_site_aniso_U_22
_atom_site_aniso_U_33
_atom_site_aniso_U_23
_atom_site_aniso_U_13
_atom_site_aniso_U_12
Zn1 0.0152(2) 0.0111(2) 0.0125(2) -0.00288(12) -0.00557(15) 0.00100(13)
Si1 0.0153(3) 0.0141(3) 0.0136(4) -0.0042(2) -0.0042(3) 0.0012(3)
Si2 0.0151(3) 0.0135(3) 0.0147(4) -0.0040(2) -0.0061(3) 0.0008(3)
O1 0.0179(9) 0.0185(9) 0.0194(10) 0.0020(7) -0.0080(8) -0.0014(7)
N1 0.0173(10) 0.0117(9) 0.0138(10) -0.0026(7) -0.0042(8) -0.0015(8)
N2 0.0175(10) 0.0131(9) 0.0124(10) -0.0043(7) -0.0064(8) -0.0016(8)
N3 0.0158(9) 0.0158(9) 0.0124(10) -0.0044(7) -0.0065(8) 0.0018(8)
C1 0.0183(11) 0.0137(10) 0.0208(13) -0.0039(9) -0.0105(10) -0.0012(9)
C2 0.0258(13) 0.0110(10) 0.0226(13) 0.0003(9) -0.0104(11) 0.0017(9)
C3 0.0249(12) 0.0105(10) 0.0168(12) -0.0011(8) -0.0091(10) -0.0022(9)
C4 0.0183(11) 0.0152(11) 0.0144(12) -0.0037(8) -0.0063(10) -0.0015(9)
C5 0.0175(11) 0.0137(10) 0.0135(11) -0.0048(8) -0.0062(9) 0.0003(9)
C6 0.0205(11) 0.0125(10) 0.0156(12) -0.0039(8) -0.0097(10) -0.0012(9)
C7 0.0237(12) 0.0112(10) 0.0224(13) -0.0039(9) -0.0118(11) 0.0017(9)
C8 0.0190(11) 0.0151(11) 0.0208(13) -0.0044(9) -0.0089(10) 0.0039(9)
C9 0.0153(11) 0.0183(11) 0.0177(12) -0.0065(9) -0.0052(10) 0.0017(9)
C10 0.0166(11) 0.0239(13) 0.0224(14) -0.0046(10) -0.0029(10) -0.0002(10)
C11 0.0196(12) 0.0279(14) 0.0221(14) -0.0040(11) -0.0020(11) -0.0024(11)
C12 0.0203(12) 0.0200(12) 0.0176(13) -0.0023(9) -0.0035(10) -0.0042(10)
C13 0.0222(12) 0.0149(11) 0.0192(13) -0.0013(9) -0.0073(10) -0.0009(9)
C14 0.0328(15) 0.0201(12) 0.0185(13) 0.0017(10) -0.0082(12) -0.0006(11)
C15 0.0191(12) 0.0188(12) 0.0319(15) -0.0030(10) -0.0102(11) 0.0030(10)
C16 0.0266(14) 0.0392(17) 0.0361(18) -0.0213(14) -0.0130(14) -0.0025(13)
C17 0.0246(13) 0.0250(14) 0.0273(15) 0.0057(11) -0.0115(12) 0.0023(11)
C18 0.0170(11) 0.0161(11) 0.0230(13) -0.0009(9) -0.0055(10) -0.0008(9)
C19 0.0221(12) 0.0150(11) 0.0222(13) -0.0052(9) -0.0055(11) 0.0015(9)
C20 0.0196(12) 0.0205(12) 0.0207(13) -0.0002(9) -0.0055(10) -0.0030(10)
C21 0.0282(14) 0.0249(13) 0.0144(12) -0.0028(10) -0.0061(11) -0.0014(11)

loop_
_atom_type_symbol
_atom_type_description
_atom_type_scat_dispersion_real
_atom_type_scat_dispersion_imag
_atom_type_scat_source
C C 0.0033 0.0016 'International Tables Vol C Tables 4.2.6.8 and 6.1.1.4'
H H 0.0000 0.0000 'International Tables Vol C Tables 4.2.6.8 and 6.1.1.4'
N N 0.0061 0.0033 'International Tables Vol C Tables 4.2.6.8 and 6.1.1.4'
O O 0.0106 0.0060 'International Tables Vol C Tables 4.2.6.8 and 6.1.1.4'
Si Si 0.0817 0.0704 'International Tables Vol C Tables 4.2.6.8 and 6.1.1.4'
Zn Zn 0.2839 1.4301 'International Tables Vol C Tables 4.2.6.8 and 6.1.1.4'

loop_
_geom_angle_atom_site_label_1
_geom_angle_atom_site_label_2
_geom_angle_atom_site_label_3
_geom_angle
N3 Zn1 O1 111.72(8)
N3 Zn1 N1 135.65(10)
O1 Zn1 N1 93.36(8)
N3 Zn1 N2 109.95(8)
O1 Zn1 N2 125.57(8)
N1 Zn1 N2 79.88(9)
N3 Si1 C20 111.88(12)
N3 Si1 C19 110.08(12)
C20 Si1 C19 109.84(13)
N3 Si1 C21 113.72(12)
C20 Si1 C21 104.72(14)
C19 Si1 C21 106.33(13)
N3 Si2 C17 113.06(13)
N3 Si2 C16 114.26(13)
C17 Si2 C16 106.75(17)
N3 Si2 C18 111.84(12)
C17 Si2 C18 105.45(13)
C16 Si2 C18 104.75(15)
C1 O1 Zn1 119.48(17)
C3 N1 C4 124.5(2)
C3 N1 Zn1 122.93(18)
C4 N1 Zn1 111.12(16)
C6 N2 C5 120.0(2)
C6 N2 Zn1 127.71(17)
C5 N2 Zn1 108.75(16)
Si2 N3 Si1 125.58(13)
Si2 N3 Zn1 118.83(12)
Si1 N3 Zn1 115.15(12)
O1 C1 C2 127.0(2)
O1 C1 C15 114.7(2)
C2 C1 C15 118.4(2)
C1 C2 C3 127.0(2)
C1 C2 H2 116.5
C3 C2 H2 116.5
N1 C3 C2 121.1(2)
N1 C3 C14 123.7(2)
C2 C3 C14 115.2(2)
C12 C4 N1 127.6(2)
C12 C4 C5 118.1(2)
N1 C4 C5 114.1(2)
N2 C5 C9 121.6(2)
N2 C5 C4 117.9(2)
C9 C5 C4 120.4(2)
N2 C6 C7 121.1(2)
N2 C6 C13 117.1(2)
C7 C6 C13 121.8(2)
C8 C7 C6 119.8(2)
C8 C7 H7 120.1
C6 C7 H7 120.1
C7 C8 C9 120.1(2)
C7 C8 H8 119.9
C9 C8 H8 119.9
C5 C9 C10 119.3(2)
C5 C9 C8 117.2(2)
C10 C9 C8 123.4(2)
C11 C10 C9 119.7(2)
C11 C10 H10 120.2
C9 C10 H10 120.2
C10 C11 C12 121.4(3)
C10 C11 H11 119.3
C12 C11 H11 119.3
C4 C12 C11 120.9(3)
C4 C12 H12 119.5
C11 C12 H12 119.5
C6 C13 H13A 109.5
C6 C13 H13B 109.5
H13A C13 H13B 109.5
C6 C13 H13C 109.5
H13A C13 H13C 109.5
H13B C13 H13C 109.5
C3 C14 H14A 109.5
C3 C14 H14B 109.5
H14A C14 H14B 109.5
C3 C14 H14C 109.5
H14A C14 H14C 109.5
H14B C14 H14C 109.5
C1 C15 H15A 109.5
C1 C15 H15B 109.5
H15A C15 H15B 109.5
C1 C15 H15C 109.5
H15A C15 H15C 109.5
H15B C15 H15C 109.5
Si2 C16 H16A 109.5
Si2 C16 H16B 109.5
H16A C16 H16B 109.5
Si2 C16 H16C 109.5
H16A C16 H16C 109.5
H16B C16 H16C 109.5
Si2 C17 H17A 109.5
Si2 C17 H17B 109.5
H17A C17 H17B 109.5
Si2 C17 H17C 109.5
H17A C17 H17C 109.5
H17B C17 H17C 109.5
Si2 C18 H18A 109.5
Si2 C18 H18B 109.5
H18A C18 H18B 109.5
Si2 C18 H18C 109.5
H18A C18 H18C 109.5
H18B C18 H18C 109.5
Si1 C19 H19A 109.5
Si1 C19 H19B 109.5
H19A C19 H19B 109.5
Si1 C19 H19C 109.5
H19A C19 H19C 109.5
H19B C19 H19C 109.5
Si1 C20 H20A 109.5
Si1 C20 H20B 109.5
H20A C20 H20B 109.5
Si1 C20 H20C 109.5
H20A C20 H20C 109.5
H20B C20 H20C 109.5
Si1 C21 H21A 109.5
Si1 C21 H21B 109.5
H21A C21 H21B 109.5
Si1 C21 H21C 109.5
H21A C21 H21C 109.5
H21B C21 H21C 109.5

loop_
_geom_bond_atom_site_label_1
_geom_bond_atom_site_label_2
_geom_bond_distance
Zn1 N3 1.925(2)
Zn1 O1 1.9694(19)
Zn1 N1 2.034(2)
Zn1 N2 2.108(2)
Si1 N3 1.717(2)
Si1 C20 1.878(3)
Si1 C19 1.882(3)
Si1 C21 1.890(3)
Si2 N3 1.708(2)
Si2 C17 1.876(3)
Si2 C16 1.877(3)
Si2 C18 1.882(3)
O1 C1 1.288(3)
N1 C3 1.323(3)
N1 C4 1.409(3)
N2 C6 1.329(3)
N2 C5 1.371(3)
C1 C2 1.389(4)
C1 C15 1.517(4)
C2 C3 1.421(4)
C2 H2 0.9500
C3 C14 1.509(4)
C4 C12 1.380(4)
C4 C5 1.441(3)
C5 C9 1.413(3)
C6 C7 1.424(3)
C6 C13 1.493(4)
C7 C8 1.356(4)
C7 H7 0.9500
C8 C9 1.423(4)
C8 H8 0.9500
C9 C10 1.415(4)
C10 C11 1.372(4)
C10 H10 0.9500
C11 C12 1.414(4)
C11 H11 0.9500
C12 H12 0.9500
C13 H13A 0.9800
C13 H13B 0.9800
C13 H13C 0.9800
C14 H14A 0.9800
C14 H14B 0.9800
C14 H14C 0.9800
C15 H15A 0.9800
C15 H15B 0.9800
C15 H15C 0.9800
C16 H16A 0.9800
C16 H16B 0.9800
C16 H16C 0.9800
C17 H17A 0.9800
C17 H17B 0.9800
C17 H17C 0.9800
C18 H18A 0.9800
C18 H18B 0.9800
C18 H18C 0.9800
C19 H19A 0.9800
C19 H19B 0.9800
C19 H19C 0.9800
C20 H20A 0.9800
C20 H20B 0.9800
C20 H20C 0.9800
C21 H21A 0.9800
C21 H21B 0.9800
C21 H21C 0.9800

loop_
_geom_torsion_atom_site_label_1
_geom_torsion_atom_site_label_2
_geom_torsion_atom_site_label_3
_geom_torsion_atom_site_label_4
_geom_torsion
N3 Zn1 O1 C1 113.0(2)
N1 Zn1 O1 C1 -29.64(19)
N2 Zn1 O1 C1 -109.60(19)
N3 Zn1 N1 C3 -110.0(2)
O1 Zn1 N1 C3 16.2(2)
N2 Zn1 N1 C3 141.8(2)
N3 Zn1 N1 C4 83.3(2)
O1 Zn1 N1 C4 -150.53(17)
N2 Zn1 N1 C4 -24.98(17)
N3 Zn1 N2 C6 46.7(2)
O1 Zn1 N2 C6 -91.3(2)
N1 Zn1 N2 C6 -178.2(2)
N3 Zn1 N2 C5 -111.75(17)
O1 Zn1 N2 C5 110.20(17)
N1 Zn1 N2 C5 23.32(17)
C17 Si2 N3 Si1 89.17(19)
C16 Si2 N3 Si1 -33.2(2)
C18 Si2 N3 Si1 -151.99(15)
C17 Si2 N3 Zn1 -98.79(17)
C16 Si2 N3 Zn1 138.84(17)
C18 Si2 N3 Zn1 20.05(17)
C20 Si1 N3 Si2 -139.08(16)
C19 Si1 N3 Si2 98.50(18)
C21 Si1 N3 Si2 -20.7(2)
C20 Si1 N3 Zn1 48.62(17)
C19 Si1 N3 Zn1 -73.81(16)
C21 Si1 N3 Zn1 167.01(13)
O1 Zn1 N3 Si2 -163.63(12)
N1 Zn1 N3 Si2 -43.77(19)
N2 Zn1 N3 Si2 52.20(15)
O1 Zn1 N3 Si1 9.22(15)
N1 Zn1 N3 Si1 129.08(13)
N2 Zn1 N3 Si1 -134.95(12)
Zn1 O1 C1 C2 24.0(4)
Zn1 O1 C1 C15 -158.07(18)
O1 C1 C2 C3 6.4(5)
C15 C1 C2 C3 -171.5(3)
C4 N1 C3 C2 170.0(2)
Zn1 N1 C3 C2 5.0(4)
C4 N1 C3 C14 -7.9(4)
Zn1 N1 C3 C14 -172.9(2)
C1 C2 C3 N1 -22.6(4)
C1 C2 C3 C14 155.5(3)
C3 N1 C4 C12 41.5(4)
Zn1 N1 C4 C12 -152.0(2)
C3 N1 C4 C5 -143.9(3)
Zn1 N1 C4 C5 22.6(3)
C6 N2 C5 C9 -0.9(4)
Zn1 N2 C5 C9 159.5(2)
C6 N2 C5 C4 -178.6(2)
Zn1 N2 C5 C4 -18.2(3)
C12 C4 C5 N2 172.9(2)
N1 C4 C5 N2 -2.3(3)
C12 C4 C5 C9 -4.9(4)
N1 C4 C5 C9 180.0(2)
C5 N2 C6 C7 -1.2(4)
Zn1 N2 C6 C7 -157.55(19)
C5 N2 C6 C13 178.3(2)
Zn1 N2 C6 C13 22.0(3)
N2 C6 C7 C8 1.6(4)
C13 C6 C7 C8 -177.9(3)
C6 C7 C8 C9 0.2(4)
N2 C5 C9 C10 -175.6(2)
C4 C5 C9 C10 2.1(4)
N2 C5 C9 C8 2.5(4)
C4 C5 C9 C8 -179.8(2)
C7 C8 C9 C5 -2.1(4)
C7 C8 C9 C10 175.9(3)
C5 C9 C10 C11 1.6(4)
C8 C9 C10 C11 -176.4(3)
C9 C10 C11 C12 -2.4(5)
N1 C4 C12 C11 178.5(3)
C5 C4 C12 C11 4.1(4)
C10 C11 C12 C4 -0.5(5)
